data_8100876
loop_
_publ_author_name
'Kempe, Rhett'
'Spannenberg, Anke'
'Heller, Detlef'

_publ_section_title
;
Crystal structure of 1,3-bis(diphenylphosphino)-propane rhodium(I)-
norborna-2,5-diene tetrafluoroborate, C~34~H~34~BF~4~P~2~Rh, and of 
1,3-bis(diphenylphosphino)-propane rhodium(I)-(Z,Z)-cycloocta-1,5-
diene tetrafluoroborate, C~35~H~38~BF~4~P~2~Rh
;
_journal_issue 1
_journal_name_full 'Zeitschrift f\"ur Kristallographie - New Crystal Structures'
_journal_page_first 153
_journal_page_last 156
_journal_volume 216
_journal_year 2001
_chemical_formula_structural 'C35 H38 B F4 P2 Rh'
_chemical_formula_sum 'C35 H38 B F4 P2 Rh'
_chemical_formula_weight 710.31
_space_group_IT_number 14
_symmetry_cell_setting monoclinic
_symmetry_space_group_name_Hall '-P 2yn'
_symmetry_space_group_name_H-M 'P 1 21/n 1'
_cell_angle_alpha 90.00
_cell_angle_beta 99.76(2)
_cell_angle_gamma 90.00
_cell_formula_units_Z 4
_cell_length_a 10.343(2)
_cell_length_b 15.150(2)
_cell_length_c 20.432(3)
_cell_measurement_temperature 200(2)
_cell_volume 3155.3(9)
_diffrn_ambient_temperature 200(2)
_exptl_crystal_density_diffrn 1.495
_refine_ls_R_factor_obs 0.0349
_refine_ls_wR_factor_obs 0.0577
_cod_depositor_comments
;
The following automatic conversions were performed:
'_symmetry_cell_setting' value 'Monoclinic' changed to 'monoclinic'
according to '/home/saulius/struct/CIF-dictionaries/cif_core.dic'
dictionary named 'cif_core.dic' version 2.4.1 from 2010-06-29.

Automatic conversion script
Id: cif_fix_enum 1527 2010-12-29 10:47:43Z saulius 
;
_cod_original_sg_symbol_H-M 'P 21/n'
_cod_database_code 8100876

loop_
_symmetry_equiv_pos_as_xyz
'x, y, z'
'-x+1/2, y+1/2, -z+1/2'
'-x, -y, -z'
'x-1/2, -y-1/2, z-1/2'

loop_
_atom_site_aniso_label
_atom_site_aniso_U_11
_atom_site_aniso_U_22
_atom_site_aniso_U_33
_atom_site_aniso_U_23
_atom_site_aniso_U_13
_atom_site_aniso_U_12
C1 0.024(4) 0.024(3) 0.048(5) -0.006(3) -0.004(3) -0.005(3)
C2 0.036(4) 0.035(3) 0.026(3) -0.008(2) -0.008(3) 0.000(3)
C3 0.036(4) 0.052(4) 0.023(3) 0.009(3) -0.005(2) -0.001(3)
C4 0.018(4) 0.025(3) 0.041(4) 0.015(3) -0.016(3) -0.003(2)
C5 0.030(4) 0.015(3) 0.037(4) 0.000(3) -0.013(3) 0.005(2)
C6 0.027(4) 0.039(4) 0.047(4) -0.008(3) 0.003(3) 0.010(3)
C7 0.024(4) 0.055(4) 0.042(4) 0.010(3) 0.008(3) 0.000(3)
C8 0.012(4) 0.026(3) 0.037(4) 0.012(3) -0.009(3) -0.004(2)
C9 0.021(4) 0.009(3) 0.032(4) 0.001(2) -0.003(3) -0.002(2)
C10 0.020(4) 0.027(3) 0.038(4) 0.001(3) -0.006(3) -0.005(2)
C11 0.026(5) 0.018(3) 0.066(5) 0.010(3) -0.006(4) -0.001(3)
C12 0.040(5) 0.030(4) 0.061(5) 0.032(3) -0.013(4) -0.011(3)
C13 0.031(4) 0.049(4) 0.041(4) 0.017(3) -0.001(3) -0.016(3)
C14 0.025(4) 0.030(3) 0.031(4) -0.004(3) 0.004(3) -0.008(3)
C15 0.019(4) 0.010(3) 0.018(3) 0.002(2) -0.001(3) -0.001(2)
C16 0.028(4) 0.033(3) 0.028(3) -0.005(3) 0.000(3) -0.010(3)
C17 0.035(5) 0.047(4) 0.028(4) -0.009(3) -0.001(3) -0.009(3)
C18 0.038(5) 0.048(4) 0.027(4) -0.009(3) 0.002(3) 0.015(3)
C19 0.023(4) 0.040(3) 0.040(4) -0.004(3) 0.011(3) -0.002(3)
C20 0.023(4) 0.024(3) 0.037(4) -0.010(3) 0.002(3) -0.001(2)
C21 0.019(4) 0.022(3) 0.033(4) -0.004(3) -0.001(3) 0.000(2)
C22 0.022(3) 0.024(2) 0.036(3) 0.004(3) -0.008(2) 0.004(3)
C23 0.020(4) 0.013(3) 0.039(4) -0.001(2) 0.003(3) 0.005(2)
C24 0.022(4) 0.024(3) 0.015(3) 0.000(2) 0.002(3) -0.001(2)
C25 0.030(4) 0.030(3) 0.030(4) 0.000(3) 0.002(3) 0.012(3)
C26 0.051(6) 0.043(4) 0.027(4) 0.017(3) 0.000(4) 0.011(3)
C27 0.045(5) 0.067(5) 0.027(4) 0.014(3) 0.009(3) 0.013(4)
C28 0.053(5) 0.059(4) 0.027(4) 0.001(3) 0.011(3) 0.023(3)
C29 0.031(4) 0.036(3) 0.029(3) 0.006(3) 0.008(3) 0.018(3)
C30 0.018(4) 0.016(3) 0.018(3) 0.003(2) 0.002(2) 0.005(2)
C31 0.036(4) 0.019(3) 0.027(3) 0.005(2) 0.005(3) -0.002(2)
C32 0.052(5) 0.040(4) 0.028(4) -0.010(3) 0.011(3) 0.009(3)
C33 0.056(5) 0.022(3) 0.045(5) -0.009(3) 0.002(4) 0.009(3)
C34 0.036(5) 0.022(3) 0.054(4) -0.006(3) 0.005(3) -0.006(3)
C35 0.024(4) 0.019(3) 0.033(3) -0.001(2) 0.008(3) -0.001(2)
B1 0.041(5) 0.032(4) 0.034(4) -0.005(3) 0.011(3) 0.000(4)
F1 0.069(3) 0.053(2) 0.083(3) -0.017(2) 0.026(2) -0.026(2)
F2 0.048(2) 0.055(2) 0.088(2) -0.008(2) 0.035(2) -0.007(2)
F3 0.141(5) 0.173(5) 0.074(3) -0.071(3) 0.057(3) -0.106(4)
F4 0.048(4) 0.118(4) 0.263(8) 0.123(5) 0.014(4) 0.015(3)
P1 0.0182(11) 0.0132(7) 0.0237(9) -0.0005(6) 0.0003(7) -0.0008(6)
P2 0.0192(11) 0.0123(7) 0.0226(9) -0.0007(6) 0.0025(7) 0.0020(6)
Rh1 0.0156(2) 0.0098(2) 0.0232(2) 0.0005(3) -0.00198(13) -0.0007(3)

loop_
_atom_site_label
_atom_site_type_symbol
_atom_site_fract_x
_atom_site_fract_y
_atom_site_fract_z
_atom_site_U_iso_or_equiv
_atom_site_thermal_displace_type
_atom_site_occupancy
_atom_site_calc_flag
_atom_site_refinement_flags
_atom_site_disorder_group
C1 C 0.0060(7) 0.1460(4) 0.3541(3) 0.033(2) Uani 1 d . .
H1 H 0.0795(7) 0.1096(4) 0.3511(3) 0.040 Uiso 1 calc R .
C2 C -0.0654(6) 0.1858(3) 0.2907(3) 0.0341(14) Uani 1 d . .
H2A H -0.1581(6) 0.1959(3) 0.2950(3) 0.041 Uiso 1 calc R .
H2B H -0.0640(6) 0.1436(3) 0.2539(3) 0.041 Uiso 1 calc R .
C3 C -0.0050(6) 0.2727(3) 0.2738(2) 0.038(2) Uani 1 d . .
H3A H 0.0690(6) 0.2597(3) 0.2503(2) 0.046 Uiso 1 calc R .
H3B H -0.0715(6) 0.3060(3) 0.2428(2) 0.046 Uiso 1 calc R .
C4 C 0.0439(6) 0.3303(3) 0.3322(3) 0.030(2) Uani 1 d . .
H4 H 0.1248(6) 0.3600(3) 0.3322(3) 0.036 Uiso 1 calc R .
C5 C -0.0171(6) 0.3442(3) 0.3857(3) 0.029(2) Uani 1 d . .
H5 H 0.0270(6) 0.3819(3) 0.4194(3) 0.035 Uiso 1 calc R .
C6 C -0.1462(6) 0.3066(4) 0.3976(3) 0.038(2) Uani 1 d . .
H6A H -0.2058(6) 0.3012(4) 0.3545(3) 0.046 Uiso 1 calc R .
H6B H -0.1867(6) 0.3485(4) 0.4254(3) 0.046 Uiso 1 calc R .
C7 C -0.1340(6) 0.2157(4) 0.4320(3) 0.040(2) Uani 1 d . .
H7A H -0.1202(6) 0.2251(4) 0.4806(3) 0.048 Uiso 1 calc R .
H7B H -0.2182(6) 0.1840(4) 0.4195(3) 0.048 Uiso 1 calc R .
C8 C -0.0266(6) 0.1580(3) 0.4162(3) 0.0264(14) Uani 1 d . .
H8 H 0.0237(6) 0.1267(3) 0.4521(3) 0.032 Uiso 1 calc R .
C9 C 0.2925(6) 0.4554(3) 0.4085(3) 0.0214(15) Uani 1 d . .
C10 C 0.2462(6) 0.5357(3) 0.4275(3) 0.030(2) Uani 1 d . .
H10 H 0.2150(6) 0.5406(3) 0.4685(3) 0.036 Uiso 1 calc R .
C11 C 0.2454(6) 0.6092(4) 0.3865(4) 0.038(2) Uani 1 d . .
H11 H 0.2117(6) 0.6638(4) 0.3991(4) 0.046 Uiso 1 calc R .
C12 C 0.2931(7) 0.6031(4) 0.3282(4) 0.046(2) Uani 1 d . .
H12 H 0.2926(7) 0.6534(4) 0.3004(4) 0.055 Uiso 1 calc R .
C13 C 0.3416(6) 0.5242(4) 0.3098(3) 0.041(2) Uani 1 d . .
H13 H 0.3764(6) 0.5205(4) 0.2698(3) 0.049 Uiso 1 calc R .
C14 C 0.3402(6) 0.4497(3) 0.3494(3) 0.0289(15) Uani 1 d . .
H14 H 0.3719(6) 0.3950(3) 0.3358(3) 0.035 Uiso 1 calc R .
C15 C 0.2543(6) 0.3956(3) 0.5372(3) 0.0165(14) Uani 1 d . .
C16 C 0.3472(7) 0.4455(3) 0.5813(3) 0.0303(15) Uani 1 d . .
H16 H 0.4317(7) 0.4564(3) 0.5706(3) 0.036 Uiso 1 calc R .
C17 C 0.3152(7) 0.4784(4) 0.6397(3) 0.037(2) Uani 1 d . .
H17 H 0.3769(7) 0.5139(4) 0.6679(3) 0.045 Uiso 1 calc R .
C18 C 0.1956(7) 0.4606(4) 0.6575(3) 0.038(2) Uani 1 d . .
H18 H 0.1763(7) 0.4815(4) 0.6986(3) 0.046 Uiso 1 calc R .
C19 C 0.1032(6) 0.4120(3) 0.6150(3) 0.0337(14) Uani 1 d . .
H19 H 0.0197(6) 0.4001(3) 0.6265(3) 0.040 Uiso 1 calc R .
C20 C 0.1340(6) 0.3812(3) 0.5558(3) 0.0285(14) Uani 1 d . .
H20 H 0.0697(6) 0.3487(3) 0.5268(3) 0.034 Uiso 1 calc R .
C21 C 0.4646(6) 0.3270(3) 0.4755(3) 0.025(2) Uani 1 d . .
H21A H 0.4949(6) 0.3162(3) 0.4327(3) 0.030 Uiso 1 calc R .
H21B H 0.5136(6) 0.3785(3) 0.4967(3) 0.030 Uiso 1 calc R .
C22 C 0.4981(4) 0.2463(4) 0.5202(2) 0.0287(11) Uani 1 d . .
H22A H 0.4511(4) 0.2506(4) 0.5585(2) 0.034 Uiso 1 calc R .
H22B H 0.5934(4) 0.2462(4) 0.5377(2) 0.034 Uiso 1 calc R .
C23 C 0.4610(6) 0.1590(3) 0.4836(3) 0.0242(15) Uani 1 d . .
H23A H 0.5056(6) 0.1099(3) 0.5105(3) 0.029 Uiso 1 calc R .
H23B H 0.4938(6) 0.1599(3) 0.4409(3) 0.029 Uiso 1 calc R .
C24 C 0.2498(6) 0.1061(3) 0.5502(3) 0.0206(14) Uani 1 d . .
C25 C 0.3112(6) 0.0328(3) 0.5841(3) 0.030(2) Uani 1 d . .
H25 H 0.3692(6) -0.0032(3) 0.5643(3) 0.036 Uiso 1 calc R .
C26 C 0.2857(7) 0.0140(4) 0.6469(3) 0.041(2) Uani 1 d . .
H26 H 0.3246(7) -0.0363(4) 0.6700(3) 0.050 Uiso 1 calc R .
C27 C 0.2044(7) 0.0674(4) 0.6763(3) 0.046(2) Uani 1 d . .
H27 H 0.1882(7) 0.0542(4) 0.7197(3) 0.056 Uiso 1 calc R .
C28 C 0.1467(6) 0.1402(4) 0.6429(3) 0.046(2) Uani 1 d . .
H28 H 0.0921(6) 0.1779(4) 0.6634(3) 0.055 Uiso 1 calc R .
C29 C 0.1683(6) 0.1581(3) 0.5793(3) 0.0318(15) Uani 1 d . .
H29 H 0.1260(6) 0.2071(3) 0.5557(3) 0.038 Uiso 1 calc R .
C30 C 0.2789(6) 0.0330(3) 0.4211(3) 0.0172(13) Uani 1 d . .
C31 C 0.3486(6) 0.0254(3) 0.3690(3) 0.0278(15) Uani 1 d . .
H31 H 0.4008(6) 0.0734(3) 0.3587(3) 0.033 Uiso 1 calc R .
C32 C 0.3430(7) -0.0512(4) 0.3320(3) 0.039(2) Uani 1 d . .
H32 H 0.3926(7) -0.0558(4) 0.2970(3) 0.047 Uiso 1 calc R .
C33 C 0.2664(7) -0.1209(4) 0.3452(3) 0.042(2) Uani 1 d . .
H33 H 0.2629(7) -0.1734(4) 0.3196(3) 0.050 Uiso 1 calc R .
C34 C 0.1949(7) -0.1140(4) 0.3960(3) 0.037(2) Uani 1 d . .
H34 H 0.1408(7) -0.1617(4) 0.4049(3) 0.045 Uiso 1 calc R .
C35 C 0.2010(6) -0.0380(3) 0.4342(3) 0.0249(14) Uani 1 d . .
H35 H 0.1520(6) -0.0343(3) 0.4695(3) 0.030 Uiso 1 calc R .
B1 B 0.4921(7) 0.2365(5) 0.2848(3) 0.035(2) Uani 1 d . .
F1 F 0.5502(4) 0.3198(2) 0.2889(2) 0.0667(13) Uani 1 d . .
F2 F 0.3709(3) 0.2378(3) 0.3047(2) 0.0612(10) Uani 1 d . .
F3 F 0.4715(5) 0.2160(3) 0.2201(2) 0.125(2) Uani 1 d . .
F4 F 0.5673(5) 0.1815(4) 0.3233(4) 0.145(3) Uani 1 d . .
P1 P 0.2900(2) 0.35429(9) 0.45856(8) 0.0187(4) Uani 1 d . .
P2 P 0.2841(2) 0.13704(9) 0.46719(8) 0.0182(4) Uani 1 d . .
Rh1 Rh 0.14581(4) 0.24497(3) 0.41384(2) 0.01681(10) Uani 1 d . .

loop_
_geom_bond_atom_site_label_1
_geom_bond_atom_site_label_2
_geom_bond_distance
_geom_bond_site_symmetry_2
_geom_bond_publ_flag
C1 C8 1.380(8) . ?
C1 C2 1.504(8) . ?
C1 Rh1 2.288(6) . ?
C2 C3 1.521(7) . ?
C3 C4 1.496(7) . ?
C4 C5 1.368(8) . ?
C4 Rh1 2.228(5) . ?
C5 C6 1.508(9) . ?
C5 Rh1 2.258(6) . ?
C6 C7 1.541(7) . ?
C7 C8 1.491(8) . ?
C8 Rh1 2.225(5) . ?
C9 C14 1.384(8) . ?
C9 C10 1.388(7) . ?
C9 P1 1.844(5) . ?
C10 C11 1.393(8) . ?
C11 C12 1.367(9) . ?
C12 C13 1.373(9) . ?
C13 C14 1.389(8) . ?
C15 C20 1.378(8) . ?
C15 C16 1.418(8) . ?
C15 P1 1.820(6) . ?
C16 C17 1.385(8) . ?
C17 C18 1.374(9) . ?
C18 C19 1.389(8) . ?
C19 C20 1.383(7) . ?
C21 C22 1.532(7) . ?
C21 P1 1.827(6) . ?
C22 C23 1.536(7) . ?
C23 P2 1.834(6) . ?
C24 C29 1.362(8) . ?
C24 C25 1.402(7) . ?
C24 P2 1.852(6) . ?
C25 C26 1.382(8) . ?
C26 C27 1.376(9) . ?
C27 C28 1.379(8) . ?
C28 C29 1.381(7) . ?
C30 C31 1.389(8) . ?
C30 C35 1.398(7) . ?
C30 P2 1.831(5) . ?
C31 C32 1.381(8) . ?
C32 C33 1.373(9) . ?
C33 C34 1.376(9) . ?
C34 C35 1.387(7) . ?
B1 F4 1.309(8) . ?
B1 F3 1.338(7) . ?
B1 F2 1.382(7) . ?
B1 F1 1.394(8) . ?
P1 Rh1 2.311(2) . ?
P2 Rh1 2.319(2) . ?
